data_4061337
loop_
_publ_author_name
'Lee, Young-Joo'
'Lee, Jong-Dae'
'Kim, Sung-Joon'
'Yoo, Byung Woo'
'Ko, Jaejung'
'Suh, Il-Hwan'
'Cheong, Minserk'
'Kang, Sang Ook'

_publ_section_title
;
 Unusual Reactivities of Linear Disilanes with o-Carboranyl Unit
;
_journal_coden_ASTM ORGND7
_journal_issue 3
_journal_name_full Organometallics
_journal_page_first 490
_journal_page_last 497
_journal_paper_doi 10.1021/om0341146
_journal_volume 23
_journal_year 2004
_chemical_formula_sum 'C4 H17 B10 Si'
_chemical_formula_weight 201.37
_space_group_IT_number 14
_symmetry_cell_setting monoclinic
_symmetry_space_group_name_Hall '-P 2yn'
_symmetry_space_group_name_H-M 'P 1 21/n 1'
_cell_angle_alpha 90.00
_cell_angle_beta 91.296(6)
_cell_angle_gamma 90.00
_cell_formula_units_Z 4
_cell_length_a 7.0029(6)
_cell_length_b 15.1842(9)
_cell_length_c 11.5040(8)
_cell_measurement_temperature 293(2)
_cell_volume 1222.95(15)
_diffrn_ambient_temperature 293(2)
_exptl_crystal_density_diffrn 1.094
_cod_depositor_comments
;
The following automatic conversions were performed:
'_symmetry_cell_setting' value 'Monoclinic' changed to 'monoclinic'
according to '/home/saulius/struct/CIF-dictionaries/cif_core.dic'
dictionary named 'cif_core.dic' version 2.4.1 from 2010-06-29.

Automatic conversion script
Id: cif_fix_enum 1527 2010-12-29 10:47:43Z saulius 
;
_cod_original_sg_symbol_H-M 'P 21/n'
_cod_database_code 4061337

loop_
_symmetry_equiv_pos_as_xyz
'x, y, z'
'-x+1/2, y+1/2, -z+1/2'
'-x, -y, -z'
'x-1/2, -y-1/2, z-1/2'

loop_
_atom_site_label
_atom_site_type_symbol
_atom_site_fract_x
_atom_site_fract_y
_atom_site_fract_z
_atom_site_U_iso_or_equiv
_atom_site_adp_type
_atom_site_occupancy
_atom_site_calc_flag
_atom_site_refinement_flags
_atom_site_disorder_assembly
_atom_site_disorder_group
Si1 Si 0.03591(10) 0.95412(4) 0.92034(6) 0.0276(2) Uani 1 d . . .
C1 C -0.0079(3) 0.83379(15) 0.9675(2) 0.0272(5) Uani 1 d . . .
C2 C -0.0956(4) 0.76363(17) 0.8681(2) 0.0370(6) Uani 1 d . . .
H2 H -0.1267 0.7862 0.7788 0.044 Uiso 1 calc R . .
B3 B 0.1365(4) 0.75322(19) 0.9112(3) 0.0356(7) Uani 1 d . . .
H3 H 0.2579 0.7675 0.8552 0.043 Uiso 1 calc R . .
B4 B 0.1435(4) 0.7784(2) 1.0605(3) 0.0346(7) Uani 1 d . . .
H4 H 0.2694 0.8089 1.1029 0.041 Uiso 1 calc R . .
B5 B -0.0921(4) 0.80528(19) 1.1013(2) 0.0316(7) Uani 1 d . . .
H5 H -0.1191 0.8529 1.1711 0.038 Uiso 1 calc R . .
B6 B -0.2424(4) 0.79891(19) 0.9759(2) 0.0327(7) Uani 1 d . . .
H6 H -0.3659 0.8428 0.9623 0.039 Uiso 1 calc R . .
B7 B -0.0088(5) 0.6601(2) 0.8872(3) 0.0455(8) Uani 1 d . . .
H7 H 0.0178 0.6134 0.8163 0.055 Uiso 1 calc R . .
B8 B 0.1425(5) 0.6668(2) 1.0129(3) 0.0431(8) Uani 1 d . . .
H8 H 0.2681 0.6239 1.0249 0.052 Uiso 1 calc R . .
B9 B -0.0001(5) 0.6987(2) 1.1310(3) 0.0383(7) Uani 1 d . . .
H9 H 0.0329 0.6765 1.2202 0.046 Uiso 1 calc R . .
B10 B -0.2406(5) 0.7119(2) 1.0780(3) 0.0365(7) Uani 1 d . . .
H10 H -0.3643 0.6984 1.1324 0.044 Uiso 1 calc R . .
B11 B -0.2454(5) 0.6877(2) 0.9271(3) 0.0423(8) Uani 1 d . . .
H11 H -0.3712 0.6591 0.8823 0.051 Uiso 1 calc R . .
B12 B -0.0948(5) 0.6257(2) 1.0242(3) 0.0440(8) Uani 1 d . . .
H12 H -0.1235 0.5561 1.0439 0.053 Uiso 1 calc R . .
C3 C 0.2918(4) 0.96322(18) 0.8832(3) 0.0473(7) Uani 1 d . . .
H3A H 0.3152 0.9294 0.8144 0.071 Uiso 1 calc R . .
H3B H 0.3696 0.9411 0.9465 0.071 Uiso 1 calc R . .
H3C H 0.3229 1.0238 0.8693 0.071 Uiso 1 calc R . .
C4 C -0.1240(5) 0.97594(18) 0.7917(2) 0.0502(8) Uani 1 d . . .
H4A H -0.1147 1.0368 0.7701 0.075 Uiso 1 calc R . .
H4B H -0.2535 0.9625 0.8108 0.075 Uiso 1 calc R . .
H4C H -0.0860 0.9397 0.7279 0.075 Uiso 1 calc R . .

loop_
_atom_site_aniso_label
_atom_site_aniso_U_11
_atom_site_aniso_U_22
_atom_site_aniso_U_33
_atom_site_aniso_U_23
_atom_site_aniso_U_13
_atom_site_aniso_U_12
Si1 0.0303(4) 0.0248(3) 0.0278(3) -0.0006(3) 0.0009(2) 0.0013(3)
C1 0.0307(13) 0.0249(12) 0.0260(12) -0.0035(9) -0.0003(10) 0.0012(10)
C2 0.0429(16) 0.0343(14) 0.0337(14) -0.0068(11) -0.0012(12) 0.0022(12)
B3 0.0374(17) 0.0313(15) 0.0384(16) 0.0000(13) 0.0079(13) 0.0073(13)
B4 0.0316(16) 0.0360(16) 0.0360(16) 0.0038(13) -0.0027(12) 0.0050(13)
B5 0.0343(16) 0.0332(15) 0.0272(15) 0.0004(12) 0.0012(12) 0.0008(13)
B6 0.0281(15) 0.0324(15) 0.0377(16) -0.0012(12) -0.0015(13) 0.0010(12)
B7 0.058(2) 0.0303(16) 0.0489(19) -0.0076(14) 0.0126(16) 0.0052(15)
B8 0.0436(19) 0.0330(16) 0.053(2) 0.0077(14) 0.0060(15) 0.0128(14)
B9 0.0393(18) 0.0370(16) 0.0386(17) 0.0091(14) 0.0007(13) 0.0022(14)
B10 0.0334(16) 0.0350(16) 0.0412(17) 0.0017(13) 0.0046(13) -0.0007(13)
B11 0.0472(19) 0.0341(17) 0.0455(18) -0.0068(13) -0.0006(15) -0.0080(15)
B12 0.051(2) 0.0281(16) 0.053(2) 0.0006(14) 0.0074(16) 0.0031(15)
C3 0.0399(16) 0.0349(15) 0.068(2) -0.0003(14) 0.0171(14) 0.0012(13)
C4 0.069(2) 0.0400(16) 0.0403(16) 0.0067(12) -0.0195(15) -0.0036(14)

loop_
_geom_bond_atom_site_label_1
_geom_bond_atom_site_label_2
_geom_bond_distance
_geom_bond_site_symmetry_2
_geom_bond_publ_flag
Si1 C3 1.857(3) . ?
Si1 C4 1.865(3) . ?
Si1 C1 1.933(2) . ?
Si1 Si1 2.3653(13) 3_577 ?
C1 C2 1.670(3) . ?
C1 B4 1.710(4) . ?
C1 B5 1.716(4) . ?
C1 B3 1.723(4) . ?
C1 B6 1.730(4) . ?
C2 B3 1.696(4) . ?
C2 B7 1.698(4) . ?
C2 B11 1.709(4) . ?
C2 B6 1.714(4) . ?
B3 B8 1.758(4) . ?
B3 B4 1.759(4) . ?
B3 B7 1.760(5) . ?
B4 B5 1.773(4) . ?
B4 B9 1.781(4) . ?
B4 B8 1.781(4) . ?
B5 B6 1.770(4) . ?
B5 B9 1.772(4) . ?
B5 B10 1.775(4) . ?
B6 B10 1.768(4) . ?
B6 B11 1.779(4) . ?
B7 B8 1.776(5) . ?
B7 B12 1.778(5) . ?
B7 B11 1.779(5) . ?
B8 B9 1.772(5) . ?
B8 B12 1.783(5) . ?
B9 B12 1.773(5) . ?
B9 B10 1.790(4) . ?
B10 B11 1.774(4) . ?
B10 B12 1.779(4) . ?
B11 B12 1.786(5) . ?
